data_4345754
loop_
_publ_author_name
'Chen, Qiu-Fang'
'Zhao, Xin'
'Liu, Quan'
'Jia, Ji-Dong'
'Qiu, Xiao-Ting'
'Song, Ying-Lin'
'Young, David James'
'Zhang, Wen-Hua'
'Lang, Jian-Ping'

_publ_section_title
;
 Tungsten(VI)-Copper(I)-Sulfur Cluster-Supported Metal-Organic Frameworks
 Bridged by in Situ Click-Formed Tetrazolate Ligands.
;
_journal_issue 10
_journal_name_full 'Inorganic chemistry'
_journal_page_first 5669
_journal_page_last 5679
_journal_paper_doi 10.1021/acs.inorgchem.7b00261
_journal_volume 56
_journal_year 2017
_chemical_formula_moiety 'C15 H23.67 B Cu2 F1.33 N8 S2 W0.67'
_chemical_formula_sum 'C15 H23.67 B Cu2 F1.33 N8 S2 W0.67'
_chemical_formula_weight 665.99
_space_group_crystal_system trigonal
_space_group_IT_number 167
_space_group_name_Hall '-R 3 2"c'
_space_group_name_H-M_alt 'R -3 c :H'
_symmetry_space_group_name_Hall '-R 3 2"c'
_symmetry_space_group_name_H-M 'R -3 c :H'
_atom_sites_solution_hydrogens mixed
_audit_creation_method SHELXL-2013
_audit_update_record
;
2016-07-05 # Formatted by publCIF

;
_cell_angle_alpha 90
_cell_angle_beta 90
_cell_angle_gamma 120
_cell_formula_units_Z 18
_cell_length_a 11.5288(10)
_cell_length_b 11.5288(10)
_cell_length_c 93.891(9)
_cell_measurement_reflns_used 9888
_cell_measurement_temperature 223(2)
_cell_measurement_theta_max 31.00
_cell_measurement_theta_min 2.60
_cell_volume 10807.4(17)
_computing_cell_refinement 'Bruker D8 Quest'
_computing_data_collection 'Bruker D8 Quest'
_computing_data_reduction 'Bruker D8 Quest'
_computing_molecular_graphics 'SHELXL-2013 (Sheldrick, 2013)'
_computing_publication_material 'publCIF (Westrip, 2010)'
_computing_structure_refinement 'SHELXL-2013 (Sheldrick, 2013)'
_computing_structure_solution 'SHELXL-2013 (Sheldrick, 2013)'
_diffrn_ambient_temperature 223(2)
_diffrn_measured_fraction_theta_full 0.998
_diffrn_measured_fraction_theta_max 0.995
_diffrn_measurement_device_type 'Bruker D8 Quest'
_diffrn_measurement_method 'phi and omega scans'
_diffrn_radiation_type MoK\a
_diffrn_radiation_wavelength 0.71073
_diffrn_reflns_av_R_equivalents 0.0614
_diffrn_reflns_av_unetI/netI 0.0177
_diffrn_reflns_Laue_measured_fraction_full 0.998
_diffrn_reflns_Laue_measured_fraction_max 0.995
_diffrn_reflns_limit_h_max 16
_diffrn_reflns_limit_h_min -16
_diffrn_reflns_limit_k_max 16
_diffrn_reflns_limit_k_min -16
_diffrn_reflns_limit_l_max 135
_diffrn_reflns_limit_l_min -135
_diffrn_reflns_number 112112
_diffrn_reflns_point_group_measured_fraction_full 0.998
_diffrn_reflns_point_group_measured_fraction_max 0.995
_diffrn_reflns_theta_full 25.242
_diffrn_reflns_theta_max 31.068
_diffrn_reflns_theta_min 2.603
_diffrn_standards_decay_% 0
_diffrn_standards_interval_count 0
_diffrn_standards_interval_time 0
_diffrn_standards_number 0
_exptl_absorpt_coefficient_mu 5.148
_exptl_absorpt_correction_T_max 0.357
_exptl_absorpt_correction_T_min 0.302
_exptl_absorpt_correction_type multi-scan
_exptl_absorpt_process_details 'SADABS, Sheldrick, 2008'
_exptl_crystal_colour black
_exptl_crystal_density_diffrn 1.842
_exptl_crystal_description block
_exptl_crystal_F_000 5868
_exptl_crystal_size_max 0.250
_exptl_crystal_size_mid 0.200
_exptl_crystal_size_min 0.200
_refine_diff_density_max 2.417
_refine_diff_density_min -2.036
_refine_diff_density_rms 0.233
_refine_ls_extinction_method none
_refine_ls_goodness_of_fit_ref 1.179
_refine_ls_hydrogen_treatment mixed
_refine_ls_matrix_type full
_refine_ls_number_parameters 157
_refine_ls_number_reflns 3854
_refine_ls_number_restraints 73
_refine_ls_restrained_S_all 1.172
_refine_ls_R_factor_all 0.0564
_refine_ls_R_factor_gt 0.0429
_refine_ls_shift/su_max 0.004
_refine_ls_shift/su_mean 0.000
_refine_ls_structure_factor_coef Fsqd
_refine_ls_weighting_details
;
 w=1/[\s^2^(Fo^2^)+(0.0458P)^2^+269.4644P]
 where P=(Fo^2^+2Fc^2^)/3
;
_refine_ls_weighting_scheme calc
_refine_ls_wR_factor_gt 0.1120
_refine_ls_wR_factor_ref 0.1222
_reflns_Friedel_coverage 0.000
_reflns_number_gt 3207
_reflns_number_total 3854
_reflns_threshold_expression 'I > 2\s(I)'
_cod_data_source_file ic7b00261_si_002.cif
_cod_data_source_block 5
_cod_depositor_comments 'Adding full bibliography for 4345750--4345757.cif.'
_cod_original_cell_volume 10807(2)
_cod_database_code 4345754
_publcif_datablock.id {fcb2f50c-157d-4213-8976-506ddfca1d3d}

_shelx_space_group_comment
;
The symmetry employed for this shelxl refinement is uniquely defined
by the following loop, which should always be used as a source of
symmetry information in preference to the above space-group names.
They are only intended as comments.
;
_shelx_estimated_absorpt_t_min 0.359
_shelx_estimated_absorpt_t_max 0.426
_shelxl_version_number 2013-2

loop_
_space_group_symop_operation_xyz
'x, y, z'
'-y, x-y, z'
'-x+y, -x, z'
'y, x, -z+1/2'
'x-y, -y, -z+1/2'
'-x, -x+y, -z+1/2'
'x+2/3, y+1/3, z+1/3'
'-y+2/3, x-y+1/3, z+1/3'
'-x+y+2/3, -x+1/3, z+1/3'
'y+2/3, x+1/3, -z+5/6'
'x-y+2/3, -y+1/3, -z+5/6'
'-x+2/3, -x+y+1/3, -z+5/6'
'x+1/3, y+2/3, z+2/3'
'-y+1/3, x-y+2/3, z+2/3'
'-x+y+1/3, -x+2/3, z+2/3'
'y+1/3, x+2/3, -z+7/6'
'x-y+1/3, -y+2/3, -z+7/6'
'-x+1/3, -x+y+2/3, -z+7/6'
'-x, -y, -z'
'y, -x+y, -z'
'x-y, x, -z'
'-y, -x, z-1/2'
'-x+y, y, z-1/2'
'x, x-y, z-1/2'
'-x+2/3, -y+1/3, -z+1/3'
'y+2/3, -x+y+1/3, -z+1/3'
'x-y+2/3, x+1/3, -z+1/3'
'-y+2/3, -x+1/3, z-1/6'
'-x+y+2/3, y+1/3, z-1/6'
'x+2/3, x-y+1/3, z-1/6'
'-x+1/3, -y+2/3, -z+2/3'
'y+1/3, -x+y+2/3, -z+2/3'
'x-y+1/3, x+2/3, -z+2/3'
'-y+1/3, -x+2/3, z+1/6'
'-x+y+1/3, y+2/3, z+1/6'
'x+1/3, x-y+2/3, z+1/6'

loop_
_atom_site_label
_atom_site_type_symbol
_atom_site_fract_x
_atom_site_fract_y
_atom_site_fract_z
_atom_site_U_iso_or_equiv
_atom_site_adp_type
_atom_site_occupancy
_atom_site_site_symmetry_order
_atom_site_calc_flag
_atom_site_refinement_flags_posn
_atom_site_refinement_flags_adp
_atom_site_refinement_flags_occupancy
_atom_site_disorder_assembly
_atom_site_disorder_group
W1 W 1.0000 1.0000 0.36968(2) 0.01651(9) Uani 1 3 d S T P . .
Cu1 Cu 0.96118(8) 0.83940(8) 0.39127(2) 0.03001(17) Uani 1 1 d . . . . .
S1 S 0.79807(13) 0.84655(14) 0.37999(2) 0.0266(3) Uani 1 1 d . . . . .
N1 N 0.9381(8) 0.7286(9) 0.40716(8) 0.0712(17) Uani 1 1 d . . . . .
N2 N 1.0336(8) 0.7026(9) 0.41088(8) 0.0712(17) Uani 1 1 d . . . . .
N3 N 0.8818(4) 1.0106(4) 0.33955(4) 0.0168(7) Uani 1 1 d . . . . .
N4 N 0.8736(4) 1.0327(4) 0.35375(4) 0.0195(7) Uani 1 1 d . . . . .
B1 B 1.0000 1.0000 0.33382(8) 0.0148(14) Uani 1 3 d DS T P . .
H1B1 H 1.0000 1.0000 0.3216(2) 0.022 Uiso 1 3 d DS U P . .
C1 C 0.8427(9) 0.6667 0.4167 0.050(2) Uani 1 2 d DS TU P . .
C2 C 0.7138(15) 0.6667 0.4167 0.064(3) Uani 0.5 2 d DS TU P A 1
H2A H 0.7320 0.7592 0.4161 0.077 Uiso 0.25 1 calc R U P A 1
H2B H 0.6664 0.6280 0.4256 0.077 Uiso 0.25 1 calc R U P A 1
C3 C 0.624(2) 0.586(3) 0.4041(3) 0.064(3) Uani 0.25 1 d D U P A 1
H3A H 0.6891 0.5644 0.3999 0.077 Uiso 0.25 1 calc R U P A 1
H3B H 0.5659 0.5059 0.4097 0.077 Uiso 0.25 1 calc R U P A 1
C4 C 0.534(3) 0.544(4) 0.3912(3) 0.064(3) Uani 0.25 1 d D U P A 1
H4A H 0.4780 0.4463 0.3911 0.077 Uiso 0.25 1 calc R U P A 1
H4B H 0.5890 0.5711 0.3826 0.077 Uiso 0.25 1 calc R U P A 1
C5 C 0.444(3) 0.607(4) 0.3911(3) 0.064(3) Uani 0.25 1 d D U P A 1
H5A H 0.4500 0.6490 0.4002 0.097 Uiso 0.25 1 calc R U P A 1
H5B H 0.3517 0.5372 0.3895 0.097 Uiso 0.25 1 calc R U P A 1
H5C H 0.4723 0.6730 0.3836 0.097 Uiso 0.25 1 calc R U P A 1
C2A C 0.766(3) 0.729(3) 0.4221(3) 0.064(3) Uani 0.25 1 d D U P A 2
H2A1 H 0.6810 0.6568 0.4258 0.077 Uiso 0.25 1 calc R U P A 2
H2A2 H 0.7455 0.7683 0.4139 0.077 Uiso 0.25 1 calc R U P A 2
C3A C 0.825(3) 0.834(2) 0.4334(3) 0.064(3) Uani 0.25 1 d D U P A 2
H3A1 H 0.8359 0.7933 0.4421 0.077 Uiso 0.25 1 calc R U P A 2
H3A2 H 0.7610 0.8640 0.4355 0.077 Uiso 0.25 1 calc R U P A 2
C4A C 0.958(3) 0.955(3) 0.4300(3) 0.064(3) Uani 0.25 1 d D U P A 2
H4A1 H 1.0244 0.9274 0.4288 0.077 Uiso 0.25 1 calc R U P A 2
H4A2 H 0.9496 0.9923 0.4209 0.077 Uiso 0.25 1 calc R U P A 2
C5A C 1.007(4) 1.063(3) 0.4409(3) 0.064(3) Uani 0.25 1 d D U P A 2
H5A1 H 1.0943 1.1361 0.4381 0.097 Uiso 0.25 1 calc R U P A 2
H5A2 H 1.0143 1.0280 0.4500 0.097 Uiso 0.25 1 calc R U P A 2
H5A3 H 0.9448 1.0966 0.4417 0.097 Uiso 0.25 1 calc R U P A 2
C6 C 0.7663(6) 0.9985(6) 0.31655(5) 0.0285(11) Uani 1 1 d . . . . .
H6A H 0.8447 1.0677 0.3117 0.043 Uiso 1 1 calc R U . . .
H6B H 0.6880 1.0035 0.3137 0.043 Uiso 1 1 calc R U . . .
H6C H 0.7538 0.9113 0.3141 0.043 Uiso 1 1 calc R U . . .
C7 C 0.7856(5) 1.0186(5) 0.33221(5) 0.0181(8) Uani 1 1 d . . . . .
C8 C 0.7133(5) 1.0470(5) 0.34178(5) 0.0244(10) Uani 1 1 d . . . . .
H8 H 0.6396 1.0581 0.3397 0.029 Uiso 1 1 calc R U . . .
C9 C 0.7697(5) 1.0561(5) 0.35504(5) 0.0238(9) Uani 1 1 d . . . . .
C10 C 0.7233(7) 1.0884(9) 0.36854(6) 0.0435(17) Uani 1 1 d . . . . .
H10A H 0.6843 1.0104 0.3747 0.065 Uiso 1 1 calc R U . . .
H10B H 0.6565 1.1136 0.3664 0.065 Uiso 1 1 calc R U . . .
H10C H 0.7988 1.1621 0.3733 0.065 Uiso 1 1 calc R U . . .
B2 B 0.667(2) 1.328(3) 0.34647(18) 0.032(3) Uani 0.1667 1 d D U P B -1
F1 F 0.557(3) 1.216(3) 0.3524(5) 0.032(3) Uani 0.1667 1 d D U P B -1
F2 F 0.652(3) 1.439(3) 0.3494(5) 0.032(3) Uani 0.1667 1 d D U P B -1
F3 F 0.794(4) 1.358(4) 0.3515(6) 0.032(3) Uani 0.1667 1 d D U P B -1
F4 F 0.665(6) 1.306(3) 0.3318(2) 0.032(3) Uani 0.1667 1 d D U P B -1

loop_
_atom_site_aniso_label
_atom_site_aniso_U_11
_atom_site_aniso_U_22
_atom_site_aniso_U_33
_atom_site_aniso_U_23
_atom_site_aniso_U_13
_atom_site_aniso_U_12
W1 0.02172(12) 0.02172(12) 0.00609(13) 0.000 0.000 0.01086(6)
Cu1 0.0413(4) 0.0361(4) 0.0119(2) 0.0096(2) 0.0058(2) 0.0188(3)
S1 0.0271(6) 0.0326(7) 0.0131(5) 0.0000(4) 0.0048(4) 0.0096(5)
N1 0.073(4) 0.102(4) 0.054(3) 0.055(3) 0.031(3) 0.055(3)
N2 0.073(4) 0.102(4) 0.054(3) 0.055(3) 0.031(3) 0.055(3)
N3 0.0203(18) 0.0190(18) 0.0105(14) -0.0018(12) -0.0027(13) 0.0094(15)
N4 0.0217(19) 0.027(2) 0.0117(15) -0.0038(14) -0.0014(14) 0.0134(16)
B1 0.018(2) 0.018(2) 0.009(3) 0.000 0.000 0.0089(11)
C1 0.058(4) 0.064(6) 0.031(4) 0.029(4) 0.015(2) 0.032(3)
C2 0.069(5) 0.080(9) 0.048(6) 0.009(5) 0.004(3) 0.040(5)
C3 0.069(5) 0.080(9) 0.048(6) 0.009(5) 0.004(3) 0.040(5)
C4 0.069(5) 0.080(9) 0.048(6) 0.009(5) 0.004(3) 0.040(5)
C5 0.069(5) 0.080(9) 0.048(6) 0.009(5) 0.004(3) 0.040(5)
C2A 0.069(5) 0.080(9) 0.048(6) 0.009(5) 0.004(3) 0.040(5)
C3A 0.069(5) 0.080(9) 0.048(6) 0.009(5) 0.004(3) 0.040(5)
C4A 0.069(5) 0.080(9) 0.048(6) 0.009(5) 0.004(3) 0.040(5)
C5A 0.069(5) 0.080(9) 0.048(6) 0.009(5) 0.004(3) 0.040(5)
C6 0.034(3) 0.036(3) 0.017(2) -0.0044(19) -0.0113(19) 0.019(2)
C7 0.019(2) 0.019(2) 0.0149(18) 0.0008(15) -0.0038(15) 0.0086(17)
C8 0.023(2) 0.029(3) 0.023(2) -0.0019(18) -0.0039(18) 0.015(2)
C9 0.025(2) 0.031(3) 0.020(2) -0.0015(18) 0.0006(17) 0.018(2)
C10 0.050(4) 0.080(5) 0.025(3) -0.010(3) -0.001(3) 0.051(4)
B2 0.020(7) 0.038(10) 0.043(7) -0.014(7) -0.009(7) 0.017(10)
F1 0.020(7) 0.038(10) 0.043(7) -0.014(7) -0.009(7) 0.017(10)
F2 0.020(7) 0.038(10) 0.043(7) -0.014(7) -0.009(7) 0.017(10)
F3 0.020(7) 0.038(10) 0.043(7) -0.014(7) -0.009(7) 0.017(10)
F4 0.020(7) 0.038(10) 0.043(7) -0.014(7) -0.009(7) 0.017(10)

loop_
_atom_type_symbol
_atom_type_description
_atom_type_scat_dispersion_real
_atom_type_scat_dispersion_imag
_atom_type_scat_source
C C 0.0033 0.0016 'International Tables Vol C Tables 4.2.6.8 and 6.1.1.4'
H H 0.0000 0.0000 'International Tables Vol C Tables 4.2.6.8 and 6.1.1.4'
B B 0.0013 0.0007 'International Tables Vol C Tables 4.2.6.8 and 6.1.1.4'
N N 0.0061 0.0033 'International Tables Vol C Tables 4.2.6.8 and 6.1.1.4'
F F 0.0171 0.0103 'International Tables Vol C Tables 4.2.6.8 and 6.1.1.4'
S S 0.1246 0.1234 'International Tables Vol C Tables 4.2.6.8 and 6.1.1.4'
Cu Cu 0.3201 1.2651 'International Tables Vol C Tables 4.2.6.8 and 6.1.1.4'
W W -0.8490 6.8722 'International Tables Vol C Tables 4.2.6.8 and 6.1.1.4'

loop_
_geom_angle_atom_site_label_1
_geom_angle_atom_site_label_2
_geom_angle_atom_site_label_3
_geom_angle
_geom_angle_site_symmetry_1
_geom_angle_site_symmetry_3
N4 W1 N4 80.54(15) . 2_765
N4 W1 N4 80.54(15) . 3_675
N4 W1 N4 80.54(15) 2_765 3_675
N4 W1 S1 85.28(11) . .
N4 W1 S1 87.73(11) 2_765 .
N4 W1 S1 162.88(10) 3_675 .
N4 W1 S1 87.73(11) . 3_675
N4 W1 S1 162.88(10) 2_765 3_675
N4 W1 S1 85.28(11) 3_675 3_675
S1 W1 S1 103.79(4) . 3_675
N4 W1 S1 162.88(10) . 2_765
N4 W1 S1 85.28(11) 2_765 2_765
N4 W1 S1 87.73(11) 3_675 2_765
S1 W1 S1 103.79(4) . 2_765
S1 W1 S1 103.79(4) 3_675 2_765
N4 W1 Cu1 137.30(11) . .
N4 W1 Cu1 92.20(10) 2_765 .
N4 W1 Cu1 140.02(11) 3_675 .
S1 W1 Cu1 52.25(4) . .
S1 W1 Cu1 104.85(4) 3_675 .
S1 W1 Cu1 52.38(4) 2_765 .
N4 W1 Cu1 140.02(11) . 2_765
N4 W1 Cu1 137.30(11) 2_765 2_765
N4 W1 Cu1 92.20(10) 3_675 2_765
S1 W1 Cu1 104.85(4) . 2_765
S1 W1 Cu1 52.38(4) 3_675 2_765
S1 W1 Cu1 52.25(4) 2_765 2_765
Cu1 W1 Cu1 66.92(3) . 2_765
N4 W1 Cu1 92.20(10) . 3_675
N4 W1 Cu1 140.02(11) 2_765 3_675
N4 W1 Cu1 137.30(11) 3_675 3_675
S1 W1 Cu1 52.38(4) . 3_675
S1 W1 Cu1 52.25(4) 3_675 3_675
S1 W1 Cu1 104.85(4) 2_765 3_675
Cu1 W1 Cu1 66.92(3) . 3_675
Cu1 W1 Cu1 66.91(3) 2_765 3_675
N1 Cu1 S1 124.8(3) . .
N1 Cu1 S1 122.4(2) . 2_765
S1 Cu1 S1 112.08(7) . 2_765
N1 Cu1 W1 178.0(3) . .
S1 Cu1 W1 56.55(4) . .
S1 Cu1 W1 56.51(3) 2_765 .
N1 Cu1 Cu1 121.5(3) . 2_765
S1 Cu1 Cu1 99.85(4) . 2_765
S1 Cu1 Cu1 48.68(5) 2_765 2_765
W1 Cu1 Cu1 56.544(13) . 2_765
N1 Cu1 Cu1 123.0(3) . 3_675
S1 Cu1 Cu1 48.83(5) . 3_675
S1 Cu1 Cu1 99.74(4) 2_765 3_675
W1 Cu1 Cu1 56.545(13) . 3_675
Cu1 Cu1 Cu1 59.999(1) 2_765 3_675
Cu1 S1 Cu1 82.49(6) . 3_675
Cu1 S1 W1 71.19(4) . .
Cu1 S1 W1 71.12(4) 3_675 .
C1 N1 N2 105.2(6) . .
C1 N1 Cu1 134.3(6) . .
N2 N1 Cu1 120.5(5) . .
N2 N2 N1 109.1(4) 11_565 .
C7 N3 N4 110.5(4) . .
C7 N3 B1 128.6(4) . .
N4 N3 B1 120.3(4) . .
C9 N4 N3 105.8(4) . .
C9 N4 W1 133.2(3) . .
N3 N4 W1 120.4(3) . .
N3 B1 N3 108.3(3) 3_675 2_765
N3 B1 N3 108.3(3) 3_675 .
N3 B1 N3 108.3(3) 2_765 .
N3 B1 H1B1 110.6(3) 3_675 .
N3 B1 H1B1 110.6(3) 2_765 .
N3 B1 H1B1 110.6(3) . .
N1 C1 N1 111.3(10) 11_565 .
N1 C1 C2A 115.9(14) 11_565 .
N1 C1 C2A 120.6(16) . .
N1 C1 C2A 120.6(16) 11_565 11_565
N1 C1 C2A 115.9(14) . 11_565
C2A C1 C2A 66(2) . 11_565
N1 C1 C2 124.4(5) 11_565 .
N1 C1 C2 124.4(5) . .
C1 C2 C3 111.7(12) . .
C1 C2 H2A 109.3 . .
C3 C2 H2A 109.3 . .
C1 C2 H2B 109.3 . .
C3 C2 H2B 109.3 . .
H2A C2 H2B 107.9 . .
C4 C3 C2 163(3) . .
C4 C3 H3A 95.3 . .
C2 C3 H3A 95.3 . .
C4 C3 H3B 95.3 . .
C2 C3 H3B 95.3 . .
H3A C3 H3B 103.3 . .
C3 C4 C5 112.2(18) . .
C3 C4 H4A 109.2 . .
C5 C4 H4A 109.2 . .
C3 C4 H4B 109.2 . .
C5 C4 H4B 109.2 . .
H4A C4 H4B 107.9 . .
C4 C5 H5A 109.5 . .
C4 C5 H5B 109.5 . .
H5A C5 H5B 109.5 . .
C4 C5 H5C 109.5 . .
H5A C5 H5C 109.5 . .
H5B C5 H5C 109.5 . .
C1 C2A C3A 120(2) . .
C1 C2A H2A1 107.3 . .
C3A C2A H2A1 107.3 . .
C1 C2A H2A2 107.3 . .
C3A C2A H2A2 107.3 . .
H2A1 C2A H2A2 106.9 . .
C2A C3A C4A 116(2) . .
C2A C3A H3A1 108.3 . .
C4A C3A H3A1 108.3 . .
C2A C3A H3A2 108.3 . .
C4A C3A H3A2 108.3 . .
H3A1 C3A H3A2 107.4 . .
C5A C4A C3A 114.6(18) . .
C5A C4A H4A1 108.6 . .
C3A C4A H4A1 108.6 . .
C5A C4A H4A2 108.6 . .
C3A C4A H4A2 108.6 . .
H4A1 C4A H4A2 107.6 . .
C4A C5A H5A1 109.5 . .
C4A C5A H5A2 109.5 . .
H5A1 C5A H5A2 109.5 . .
C4A C5A H5A3 109.5 . .
H5A1 C5A H5A3 109.5 . .
H5A2 C5A H5A3 109.5 . .
C7 C6 H6A 109.5 . .
C7 C6 H6B 109.5 . .
H6A C6 H6B 109.5 . .
C7 C6 H6C 109.5 . .
H6A C6 H6C 109.5 . .
H6B C6 H6C 109.5 . .
N3 C7 C8 107.5(4) . .
N3 C7 C6 123.9(4) . .
C8 C7 C6 128.5(5) . .
C7 C8 C9 106.8(4) . .
C7 C8 H8 126.6 . .
C9 C8 H8 126.6 . .
N4 C9 C8 109.4(4) . .
N4 C9 C10 125.9(5) . .
C8 C9 C10 124.7(5) . .
C9 C10 H10A 109.5 . .
C9 C10 H10B 109.5 . .
H10A C10 H10B 109.5 . .
C9 C10 H10C 109.5 . .
H10A C10 H10C 109.5 . .
H10B C10 H10C 109.5 . .
F4 B2 F2 111(3) . .
F4 B2 F1 107.5(12) . .
F2 B2 F1 107.5(13) . .
F4 B2 F3 107.5(12) . .
F2 B2 F3 107.4(13) . .
F1 B2 F3 116(3) . .

loop_
_geom_bond_atom_site_label_1
_geom_bond_atom_site_label_2
_geom_bond_distance
_geom_bond_site_symmetry_2
W1 N4 2.248(4) .
W1 N4 2.248(4) 2_765
W1 N4 2.248(4) 3_675
W1 S1 2.3167(13) .
W1 S1 2.3168(13) 3_675
W1 S1 2.3168(13) 2_765
W1 Cu1 2.6283(7) .
W1 Cu1 2.6285(7) 2_765
W1 Cu1 2.6285(7) 3_675
Cu1 N1 1.894(6) .
Cu1 S1 2.1955(16) .
Cu1 S1 2.2002(16) 2_765
Cu1 Cu1 2.8982(14) 2_765
Cu1 Cu1 2.8983(13) 3_675
S1 Cu1 2.2004(15) 3_675
N1 C1 1.315(9) .
N1 N2 1.325(10) .
N2 N2 1.302(11) 11_565
N3 C7 1.347(6) .
N3 N4 1.370(5) .
N3 B1 1.526(5) .
N4 C9 1.359(6) .
B1 N3 1.526(5) 3_675
B1 N3 1.526(5) 2_765
B1 H1B1 1.14(2) .
C1 N1 1.315(8) 11_565
C1 C2A 1.478(18) .
C1 C2A 1.478(18) 11_565
C1 C2 1.486(17) .
C2 C3 1.540(16) .
C2 H2A 0.9800 .
C2 H2B 0.9800 .
C3 C4 1.505(18) .
C3 H3A 0.9800 .
C3 H3B 0.9800 .
C4 C5 1.534(19) .
C4 H4A 0.9800 .
C4 H4B 0.9800 .
C5 H5A 0.9700 .
C5 H5B 0.9700 .
C5 H5C 0.9700 .
C2A C3A 1.496(18) .
C2A H2A1 0.9800 .
C2A H2A2 0.9800 .
C3A C4A 1.500(19) .
C3A H3A1 0.9800 .
C3A H3A2 0.9800 .
C4A C5A 1.489(18) .
C4A H4A1 0.9800 .
C4A H4A2 0.9800 .
C5A H5A1 0.9700 .
C5A H5A2 0.9700 .
C5A H5A3 0.9700 .
C6 C7 1.488(6) .
C6 H6A 0.9700 .
C6 H6B 0.9700 .
C6 H6C 0.9700 .
C7 C8 1.372(7) .
C8 C9 1.385(7) .
C8 H8 0.9400 .
C9 C10 1.493(7) .
C10 H10A 0.9700 .
C10 H10B 0.9700 .
C10 H10C 0.9700 .
B2 F4 1.398(11) .
B2 F2 1.399(11) .
B2 F1 1.400(11) .
B2 F3 1.400(11) .

loop_
_publcif_info_datablock.id
_publcif_info_datablock.publ_exptl
_publcif_info_datablock.publ_geom
_publcif_info_datablock.structure
{fcb2f50c-157d-4213-8976-506ddfca1d3d} y y y
